data_4338009
loop_
_publ_author_name
'Vaughan, Jamila G.'
'Reid, Brodie L.'
'Wright, Phillip J.'
'Ramchandani, Sushil'
'Skelton, Brian W.'
'Raiteri, Paolo'
'Muzzioli, Sara'
'Brown, David H.'
'Stagni, Stefano'
'Massi, Massimiliano'

_publ_section_title
;
 Photophysical and Photochemical Trends in Tricarbonyl Rhenium(I)
 N-Heterocyclic Carbene Complexes.
;
_journal_issue 7
_journal_name_full 'Inorganic chemistry'
_journal_page_first 3629
_journal_paper_doi 10.1021/ic403138a
_journal_volume 53
_journal_year 2014
_chemical_formula_moiety 'C16 H10 Cl N4 O3 Re, C2 H3 N'
_chemical_formula_sum 'C18 H13 Cl N5 O3 Re'
_chemical_formula_weight 568.98
_chemical_name_systematic
;
 ?
;
_space_group_IT_number 2
_symmetry_cell_setting triclinic
_symmetry_space_group_name_Hall '-P 1'
_symmetry_space_group_name_H-M 'P -1'
_atom_sites_solution_hydrogens geom
_atom_sites_solution_primary direct
_atom_sites_solution_secondary difmap
_audit_creation_date 2013-06-18T10:56:25-00:00
_audit_creation_method 'WinGX routine CIF_UPDATE'
_cell_angle_alpha 101.192(6)
_cell_angle_beta 90.789(6)
_cell_angle_gamma 98.036(5)
_cell_formula_units_Z 2
_cell_length_a 6.6905(4)
_cell_length_b 10.8368(7)
_cell_length_c 13.3444(11)
_cell_measurement_reflns_used 4249
_cell_measurement_temperature 100(2)
_cell_measurement_theta_max 31.86
_cell_measurement_theta_min 3.336
_cell_volume 938.96(12)
_computing_cell_refinement
;
        CrysAlisPro, Oxford Diffraction Ltd.,
        Version 1.171.33.52 (release 06-11-2009 CrysAlis171 .NET)
        (compiled Nov  6 2009,16:24:50)
;
_computing_data_collection
;
        CrysAlisPro, Oxford Diffraction Ltd.,
        Version 1.171.33.52 (release 06-11-2009 CrysAlis171 .NET)
        (compiled Nov  6 2009,16:24:50)
;
_computing_data_reduction
;
        CrysAlisPro, Oxford Diffraction Ltd.,
        Version 1.171.33.52 (release 06-11-2009 CrysAlis171 .NET)
        (compiled Nov  6 2009,16:24:50)
;
_computing_molecular_graphics 'OrtepII (Johnson, C. K. (1976)'
_computing_publication_material 'WinGX Farrugia, L. J. (1999)'
_computing_structure_refinement 'SHELXL-97 (Sheldrick, 2008)'
_diffrn_ambient_temperature 100(2)
_diffrn_detector_area_resol_mean 16.0009
_diffrn_measured_fraction_theta_full 0.999
_diffrn_measured_fraction_theta_max 0.999
_diffrn_measurement_device_type 'Oxford Diffraction Xcalibur diffractometer'
_diffrn_measurement_method '\w scans'
_diffrn_orient_matrix_UB_11 0.0499116
_diffrn_orient_matrix_UB_12 0.0446655
_diffrn_orient_matrix_UB_13 0.041907
_diffrn_orient_matrix_UB_21 -0.089819
_diffrn_orient_matrix_UB_22 -0.003924
_diffrn_orient_matrix_UB_23 0.0275506
_diffrn_orient_matrix_UB_31 0.0304162
_diffrn_orient_matrix_UB_32 -0.050373
_diffrn_orient_matrix_UB_33 0.0206365
_diffrn_radiation_monochromator graphite
_diffrn_radiation_type MoK\a
_diffrn_radiation_wavelength 0.71073
_diffrn_reflns_av_R_equivalents 0.0539
_diffrn_reflns_av_unetI/netI 0.0689
_diffrn_reflns_limit_h_max 8
_diffrn_reflns_limit_h_min -8
_diffrn_reflns_limit_k_max 13
_diffrn_reflns_limit_k_min -14
_diffrn_reflns_limit_l_max 17
_diffrn_reflns_limit_l_min -17
_diffrn_reflns_number 10669
_diffrn_reflns_theta_full 27.5
_diffrn_reflns_theta_max 27.5
_diffrn_reflns_theta_min 3.08
_exptl_absorpt_coefficient_mu 6.643
_exptl_absorpt_correction_T_max 0.664
_exptl_absorpt_correction_T_min 0.517
_exptl_absorpt_correction_type analytical
_exptl_absorpt_process_details
;
    CrysAlisPro, Agilent Technologies,
Analytical numeric absorption correction using a multifaceted crystal
               model based on expressions derived by R.C. Clark & J.S.
        (Clark, R. C. & Reid, J. S. (1995). Acta Cryst. A51, 887-897)

;
_exptl_crystal_colour pale_yellow
_exptl_crystal_density_diffrn 2.012
_exptl_crystal_density_method 'not measured'
_exptl_crystal_description block
_exptl_crystal_F_000 544
_exptl_crystal_size_max 0.13
_exptl_crystal_size_mid 0.1
_exptl_crystal_size_min 0.07
_refine_diff_density_max 10.633
_refine_diff_density_min -1.768
_refine_diff_density_rms 0.338
_refine_ls_extinction_method none
_refine_ls_goodness_of_fit_ref 1.119
_refine_ls_hydrogen_treatment constr
_refine_ls_matrix_type full
_refine_ls_number_parameters 255
_refine_ls_number_reflns 4308
_refine_ls_number_restraints 0
_refine_ls_restrained_S_all 1.119
_refine_ls_R_factor_all 0.0734
_refine_ls_R_factor_gt 0.0661
_refine_ls_shift/su_max 0.011
_refine_ls_shift/su_mean 0
_refine_ls_structure_factor_coef Fsqd
_refine_ls_weighting_details 'calc w=1/[\s^2^(Fo^2^)+(0.0958P)^2^+4.2087P] where P=(Fo^2^+2Fc^2^)/3'
_refine_ls_weighting_scheme calc
_refine_ls_wR_factor_gt 0.1575
_refine_ls_wR_factor_ref 0.1614
_reflns_number_gt 3972
_reflns_number_total 4308
_reflns_threshold_expression I>2\s(I)
_cod_data_source_file ic403138a_si_002.cif
_cod_data_source_block mxm90
_cod_depositor_comments 'Adding full bibliography for 4338006--4338011.cif.'
_cod_original_cell_volume 938.96(11)
_cod_original_sg_symbol_Hall '-p 1'
_cod_database_code 4338009

loop_
_symmetry_equiv_pos_as_xyz
'x, y, z'
'-x, -y, -z'

loop_
_atom_site_label
_atom_site_type_symbol
_atom_site_fract_x
_atom_site_fract_y
_atom_site_fract_z
_atom_site_U_iso_or_equiv
_atom_site_adp_type
_atom_site_occupancy
_atom_site_symmetry_multiplicity
_atom_site_calc_flag
_atom_site_refinement_flags
Re1 Re 0.43565(6) 0.22021(3) 0.67917(3) 0.01688(15) Uani 1 1 d .
Cl1 Cl 0.7448(4) 0.2263(2) 0.5769(2) 0.0249(5) Uani 1 1 d .
C101 C 0.4287(17) 0.0402(10) 0.6798(9) 0.024(2) Uani 1 1 d .
O101 O 0.4192(13) -0.0670(7) 0.6790(7) 0.0318(19) Uani 1 1 d .
C201 C 0.5774(15) 0.2583(10) 0.8090(8) 0.020(2) Uani 1 1 d .
O201 O 0.6537(12) 0.2806(9) 0.8907(7) 0.035(2) Uani 1 1 d .
C301 C 0.183(2) 0.2193(9) 0.7535(8) 0.027(3) Uani 1 1 d .
O301 O 0.0512(13) 0.2167(8) 0.7982(7) 0.0315(18) Uani 1 1 d .
N1 N 0.4873(13) 0.5308(8) 0.7053(7) 0.0194(17) Uani 1 1 d .
C2 C 0.4231(15) 0.4098(9) 0.6592(7) 0.0167(19) Uani 1 1 d .
N3 N 0.3074(13) 0.4210(7) 0.5781(7) 0.0177(17) Uani 1 1 d .
C4 C 0.2975(15) 0.5477(9) 0.5747(9) 0.021(2) Uani 1 1 d .
H4 H 0.2261 0.5791 0.5253 0.026 Uiso 1 1 calc R
C5 C 0.4084(16) 0.6152(9) 0.6546(9) 0.022(2) Uani 1 1 d .
H5 H 0.4304 0.7052 0.674 0.027 Uiso 1 1 calc R
C11 C 0.6338(15) 0.5687(9) 0.7901(8) 0.019(2) Uani 1 1 d .
C12 C 0.8199(15) 0.5214(10) 0.7778(9) 0.023(2) Uani 1 1 d .
H12 H 0.8466 0.467 0.7161 0.027 Uiso 1 1 calc R
C13 C 0.9642(17) 0.5568(11) 0.8592(9) 0.029(2) Uani 1 1 d .
H13 H 1.0915 0.5274 0.8525 0.035 Uiso 1 1 calc R
C14 C 0.921(2) 0.6351(13) 0.9498(9) 0.037(3) Uani 1 1 d .
H14 H 1.0184 0.6577 1.0054 0.044 Uiso 1 1 calc R
C15 C 0.739(2) 0.6794(12) 0.9584(10) 0.035(3) Uani 1 1 d .
H15 H 0.7107 0.7326 1.0205 0.042 Uiso 1 1 calc R
C16 C 0.5930(18) 0.6482(11) 0.8780(9) 0.031(3) Uani 1 1 d .
H16 H 0.4685 0.6813 0.8843 0.037 Uiso 1 1 calc R
N21 N 0.2701(13) 0.2038(8) 0.5315(6) 0.0175(17) Uani 1 1 d .
C22 C 0.2282(14) 0.3128(9) 0.5058(8) 0.0174(19) Uani 1 1 d .
N23 N 0.1301(13) 0.3258(8) 0.4248(7) 0.0213(18) Uani 1 1 d .
C24 C 0.0615(16) 0.2172(10) 0.3575(9) 0.023(2) Uani 1 1 d .
H24 H -0.0135 0.2205 0.2973 0.028 Uiso 1 1 calc R
C25 C 0.1010(18) 0.0986(9) 0.3763(9) 0.027(2) Uani 1 1 d .
H25 H 0.0565 0.0222 0.3285 0.032 Uiso 1 1 calc R
C26 C 0.2027(16) 0.0964(10) 0.4633(8) 0.024(2) Uani 1 1 d .
H26 H 0.2277 0.017 0.4772 0.029 Uiso 1 1 calc R
N31 N 0.770(4) 1.072(2) 1.0958(19) 0.108(7) Uani 1 1 d .
C31 C 0.766(3) 1.035(2) 1.0092(16) 0.068(5) Uani 1 1 d .
C32 C 0.754(3) 0.9916(17) 0.8952(15) 0.063(5) Uani 1 1 d .
H32A H 0.6184 0.9467 0.8735 0.094 Uiso 1 1 calc R
H32B H 0.8539 0.9342 0.8752 0.094 Uiso 1 1 calc R
H32C H 0.7823 1.0654 0.8626 0.094 Uiso 1 1 calc R

loop_
_atom_site_aniso_label
_atom_site_aniso_U_11
_atom_site_aniso_U_22
_atom_site_aniso_U_33
_atom_site_aniso_U_23
_atom_site_aniso_U_13
_atom_site_aniso_U_12
Re1 0.0144(2) 0.0150(2) 0.0216(2) 0.00312(14) -0.00041(14) 0.00434(14)
Cl1 0.0244(13) 0.0200(12) 0.0315(14) 0.0053(10) 0.0040(10) 0.0071(10)
C101 0.023(5) 0.022(5) 0.028(5) 0.011(4) -0.010(4) 0.000(4)
O101 0.031(5) 0.018(4) 0.048(5) 0.013(4) -0.006(4) 0.002(3)
C201 0.014(5) 0.027(5) 0.021(5) 0.006(4) 0.006(4) 0.008(4)
O201 0.019(4) 0.044(5) 0.044(5) 0.015(4) -0.002(4) 0.004(4)
C301 0.050(8) 0.012(5) 0.015(5) -0.001(4) -0.012(5) 0.000(4)
O301 0.024(4) 0.038(5) 0.031(4) 0.001(4) -0.004(4) 0.010(4)
N1 0.015(4) 0.018(4) 0.023(4) -0.002(3) -0.004(3) 0.002(3)
C2 0.015(5) 0.015(4) 0.020(5) 0.000(4) 0.002(4) 0.005(4)
N3 0.016(4) 0.011(4) 0.026(4) 0.002(3) -0.002(3) 0.003(3)
C4 0.012(4) 0.014(4) 0.041(6) 0.008(4) 0.001(4) 0.004(4)
C5 0.024(5) 0.011(4) 0.034(6) 0.003(4) -0.002(4) 0.009(4)
C11 0.017(5) 0.018(5) 0.023(5) 0.003(4) -0.004(4) 0.005(4)
C12 0.012(5) 0.021(5) 0.032(6) 0.001(4) -0.003(4) 0.002(4)
C13 0.019(5) 0.033(6) 0.035(6) 0.005(5) -0.004(5) 0.006(5)
C14 0.033(7) 0.045(7) 0.027(6) -0.002(5) -0.014(5) 0.000(5)
C15 0.035(7) 0.035(7) 0.030(6) -0.004(5) 0.001(5) 0.000(5)
C16 0.024(6) 0.034(6) 0.026(6) -0.012(5) -0.001(5) 0.002(5)
N21 0.017(4) 0.016(4) 0.019(4) 0.000(3) -0.003(3) 0.006(3)
C22 0.013(4) 0.020(5) 0.021(5) 0.005(4) 0.002(4) 0.005(4)
N23 0.012(4) 0.024(4) 0.027(5) 0.004(4) -0.003(3) 0.001(3)
C24 0.017(5) 0.023(5) 0.029(6) 0.006(4) -0.006(4) 0.001(4)
C25 0.037(6) 0.008(4) 0.030(6) -0.005(4) 0.012(5) -0.001(4)
C26 0.019(5) 0.023(5) 0.027(5) 0.001(4) 0.001(4) 0.001(4)
N31 0.134(19) 0.084(14) 0.100(16) 0.016(12) 0.048(14) -0.005(13)
C31 0.070(13) 0.079(13) 0.061(12) 0.029(11) 0.004(10) 0.010(10)
C32 0.058(11) 0.058(10) 0.075(12) 0.023(9) 0.002(9) 0.007(8)

loop_
_atom_type_symbol
_atom_type_description
_atom_type_scat_dispersion_real
_atom_type_scat_dispersion_imag
_atom_type_scat_source
C C 0.0033 0.0016 'International Tables Vol C Tables 4.2.6.8 and 6.1.1.4'
H H 0 0 'International Tables Vol C Tables 4.2.6.8 and 6.1.1.4'
N N 0.0061 0.0033 'International Tables Vol C Tables 4.2.6.8 and 6.1.1.4'
O O 0.0106 0.006 'International Tables Vol C Tables 4.2.6.8 and 6.1.1.4'
Cl Cl 0.1484 0.1585 'International Tables Vol C Tables 4.2.6.8 and 6.1.1.4'
Re Re -1.0185 7.231 'International Tables Vol C Tables 4.2.6.8 and 6.1.1.4'

loop_
_exptl_crystal_face_index_h
_exptl_crystal_face_index_k
_exptl_crystal_face_index_l
_exptl_crystal_face_perp_dist
-1 0 0 0.0511
0 -1 0 0.0577
0 1 0 0.0376
0 0 1 0.0224
0 0 -1 0.0459
1 0 0 0.05

loop_
_geom_angle_atom_site_label_1
_geom_angle_atom_site_label_2
_geom_angle_atom_site_label_3
_geom_angle
C201 Re1 C101 88.7(4)
C201 Re1 C301 87.5(4)
C101 Re1 C301 89.7(5)
C201 Re1 C2 98.8(4)
C101 Re1 C2 172.4(4)
C301 Re1 C2 90.8(4)
C201 Re1 N21 172.3(4)
C101 Re1 N21 98.9(4)
C301 Re1 N21 91.7(4)
C2 Re1 N21 73.5(3)
C201 Re1 Cl1 95.4(3)
C101 Re1 Cl1 92.2(4)
C301 Re1 Cl1 176.6(3)
C2 Re1 Cl1 86.9(3)
N21 Re1 Cl1 85.2(2)
O101 C101 Re1 178.1(10)
O201 C201 Re1 176.2(9)
O301 C301 Re1 176.0(10)
C2 N1 C5 110.9(8)
C2 N1 C11 124.5(8)
C5 N1 C11 124.3(8)
N1 C2 N3 103.7(8)
N1 C2 Re1 140.4(7)
N3 C2 Re1 115.8(7)
C2 N3 C4 111.9(8)
C2 N3 C22 120.1(8)
C4 N3 C22 127.8(9)
C5 C4 N3 105.5(9)
C5 C4 H4 127.2
N3 C4 H4 127.2
C4 C5 N1 107.9(9)
C4 C5 H5 126.1
N1 C5 H5 126.1
C16 C11 C12 121.8(10)
C16 C11 N1 120.9(9)
C12 C11 N1 117.2(9)
C13 C12 C11 118.2(10)
C13 C12 H12 120.9
C11 C12 H12 120.9
C14 C13 C12 120.2(11)
C14 C13 H13 119.9
C12 C13 H13 119.9
C15 C14 C13 119.7(11)
C15 C14 H14 120.1
C13 C14 H14 120.1
C14 C15 C16 121.6(12)
C14 C15 H15 119.2
C16 C15 H15 119.2
C11 C16 C15 118.4(11)
C11 C16 H16 120.8
C15 C16 H16 120.8
C26 N21 C22 115.3(9)
C26 N21 Re1 127.3(7)
C22 N21 Re1 117.4(6)
N23 C22 N21 128.1(9)
N23 C22 N3 119.4(9)
N21 C22 N3 112.6(8)
C22 N23 C24 116.0(9)
N23 C24 C25 120.2(10)
N23 C24 H24 119.9
C25 C24 H24 119.9
C26 C25 C24 118.6(10)
C26 C25 H25 120.7
C24 C25 H25 120.7
C25 C26 N21 121.7(10)
C25 C26 H26 119.1
N21 C26 H26 119.1
N31 C31 C32 177(3)
C31 C32 H32A 109.5
C31 C32 H32B 109.5
H32A C32 H32B 109.5
C31 C32 H32C 109.5
H32A C32 H32C 109.5
H32B C32 H32C 109.5

loop_
_geom_bond_atom_site_label_1
_geom_bond_atom_site_label_2
_geom_bond_distance
Re1 C201 1.907(10)
Re1 C101 1.946(10)
Re1 C301 1.969(14)
Re1 C2 2.136(9)
Re1 N21 2.211(8)
Re1 Cl1 2.494(3)
C101 O101 1.152(13)
C201 O201 1.165(13)
C301 O301 1.074(15)
N1 C2 1.344(12)
N1 C5 1.392(13)
N1 C11 1.444(13)
C2 N3 1.356(13)
N3 C4 1.393(12)
N3 C22 1.400(12)
C4 C5 1.321(15)
C4 H4 0.95
C5 H5 0.95
C11 C16 1.370(15)
C11 C12 1.411(14)
C12 C13 1.401(15)
C12 H12 0.95
C13 C14 1.394(17)
C13 H13 0.95
C14 C15 1.373(19)
C14 H14 0.95
C15 C16 1.398(17)
C15 H15 0.95
C16 H16 0.95
N21 C26 1.348(13)
N21 C22 1.356(12)
C22 N23 1.298(13)
N23 C24 1.353(14)
C24 C25 1.415(14)
C24 H24 0.95
C25 C26 1.344(17)
C25 H25 0.95
C26 H26 0.95
N31 C31 1.15(3)
C31 C32 1.50(3)
C32 H32A 0.98
C32 H32B 0.98
C32 H32C 0.98
